data_2010495
loop_
_publ_author_name
'Benchekroun, R.'
'Savariault, J.-M.'

_publ_section_title
;
 Sodium Chloranilate Trihydrate
;
_journal_issue 2
_journal_name_full 'Acta Crystallographica Section C'
_journal_page_first 186
_journal_page_last 188
_journal_paper_doi 10.1107/S010827019400301X
_journal_volume 51
_journal_year 1995
_chemical_formula_moiety 'C6 H6 Cl2 Na2 O7'
_chemical_formula_sum 'C6 H6 Cl2 Na2 O7'
_chemical_formula_weight 306.995
_space_group_IT_number 2
_symmetry_cell_setting triclinic
_symmetry_space_group_name_Hall '-P 1'
_symmetry_space_group_name_H-M 'P -1'
_atom_type_scat_source IntTabIV
_cell_angle_alpha 92.05(5)
_cell_angle_beta 106.72(5)
_cell_angle_gamma 92.46(5)
_cell_formula_units_Z 2
_cell_length_a 8.4600(10)
_cell_length_b 6.5590(10)
_cell_length_c 9.798(8)
_cell_measurement_reflns_used 25
_cell_measurement_temperature 293
_cell_measurement_theta_max 18
_cell_measurement_theta_min 15
_cell_volume 519.6(5)
_diffrn_measurement_device 'Enraf-Nonius CAD-4'
_diffrn_measurement_method \w/2\q
_diffrn_radiation_type MoK\a
_diffrn_radiation_wavelength 0.71069
_diffrn_reflns_av_R_equivalents 0.016
_diffrn_reflns_limit_h_max 10
_diffrn_reflns_limit_h_min -10
_diffrn_reflns_limit_k_max 7
_diffrn_reflns_limit_k_min -7
_diffrn_reflns_limit_l_max 11
_diffrn_reflns_limit_l_min 0
_diffrn_reflns_number 1931
_diffrn_reflns_theta_max 25
_diffrn_standards_decay_% 0.04
_diffrn_standards_interval_time 60
_diffrn_standards_number 3
_exptl_absorpt_coefficient_mu 0.772
_exptl_absorpt_correction_type none
_exptl_crystal_colour violet
_exptl_crystal_density_diffrn 1.96
_exptl_crystal_density_meas 1.95(4)
_exptl_crystal_description plate
_exptl_crystal_size_max 0.40
_exptl_crystal_size_mid 0.35
_exptl_crystal_size_min 0.16
_refine_diff_density_max 0.38
_refine_diff_density_min -0.62
_refine_ls_goodness_of_fit_obs 2.23
_refine_ls_hydrogen_treatment refU
_refine_ls_number_parameters 175
_refine_ls_number_reflns 1583
_refine_ls_R_factor_obs 0.028
_refine_ls_shift/esd_max 0.03
_refine_ls_structure_factor_coef F
_refine_ls_weighting_details 'w = [1.0/(\s^2^F + 0.0002F^2^)]^1/2^'
_refine_ls_weighting_scheme calc
_refine_ls_wR_factor_obs 0.027
_reflns_number_observed 1736
_reflns_number_total 1815
_reflns_observed_criterion I>2\s(I)
_cod_data_source_file pa1086.cif
_cod_data_source_block pa1086_structure_1_of_1
_cod_depositor_comments
;
The following automatic conversions were performed:

'_refine_ls_weighting_scheme' value 'w = [1.0/(\s^2^F +
0.0002F^2^)]^1/2^' was changed to 'calc'. New tag
'_refine_ls_weighting_details' was created. The value of the new tag
was set to 'w = [1.0/(\s^2^F + 0.0002F^2^)]^1/2^'.

Automatic conversion script
Id: cif_fix_values 3143 2015-03-26 13:38:13Z robertas 
;
_cod_database_code 2010495

loop_
_symmetry_equiv_pos_as_xyz
x,y,z
-x,-y,-z

loop_
_atom_site_label
_atom_site_fract_x
_atom_site_fract_y
_atom_site_fract_z
_atom_site_U_iso_or_equiv
Cl(1) .09285(5) .74572(7) .26928(5) .0223(2)
Cl(2) .01840(8) .76558(8) .89539(5) .0276(2)
Na(1) -.63450(10) .66800(10) .04022(8) .0284(2)
Na(2) -.46734(9) .79510(10) .40456(8) .0246(2)
O(1) -.2153(2) .7355(2) .35690(10) .0248(4)
O(2) -.2479(2) .7580(2) .61860(10) .0224(4)
O(3) .3298(2) .7754(2) .80900(10) .0239(4)
O(4) .3609(2) .8117(2) .5484(6) .0261(4)
O(5) -.5696(2) .5010(2) .2562(2) .0240(4)
O(6) -.6091(2) .9805(2) .1795(2) .0318(5)
O(7) -.3404(2) .6816(2) .0644(2) .0331(5)
C(1) .0746(2) .7543(3) .4408(2) .0165(5)
C(2) -.0848(2) .7468(2) .4570(2) .0157(5)
C(3) -.1039(2) .7575(3) .6085(2) .0164(5)
C(4) .0398(2) .7645(3) .7245(2) .0177(5)
C(5) .1982(2) .7733(3) .7076(2) .0166(5)
C(6) .2174(2) .7815(3) .5568(2) .0164(5)
H(1) -.636(2) .439(3) .286(3) .050(3)
H(2) -.493(2) .432(3) .259(3) .050(3)
H(3) -.524(2) 1.050(3) .194(3) .050(3)
H(4) -.669(2) 1.033(4) .219(3) .050(3)
H(5) -.280(3) .700(4) .144(2) .050(3)
H(6) -.316(3) .763(3) .013(2) .050(3)

loop_
_geom_angle_atom_site_label_1
_geom_angle_atom_site_label_2
_geom_angle_atom_site_label_3
_geom_angle
_geom_angle_publ_flag
C(1) C(2) C(3) 118.8(2) yes
C(3) C(4) C(5) 122.6(2) yes
C(1) C(6) C(5) 118.0(2) yes
Cl(1) C(1) C(2) 118.00(10) yes
O(1) C(2) C(1) 124.9(2) yes
O(2) C(3) C(2) 117.0(2) yes
Cl(2) C(4) C(3) 118.30(10) yes
O(3) C(5) C(4) 124.4(2) yes
O(4) C(6) C(1) 125.4(3) yes
C(2) C(3) C(4) 118.2(2) yes
C(4) C(5) C(6) 119.1(2) yes
C(2) C(1) C(6) 122.6(2) yes
Cl(1) C(1) C(6) 119.3(2) yes
O(1) C(2) C(3) 116.3(2) yes
O(2) C(3) C(4) 124.8(2) yes
Cl(2) C(4) C(5) 119.1(2) yes
O(3) C(5) C(6) 116.5(2) yes
O(4) C(6) C(5) 116.5(3) yes
O(3) Na(1) O(7) 86.40(7) no
O(3) Na(1) O(6d) 103.49(8) no
O(7) Na(1) O(5d) 83.09(7) no
O(7) Na(1) O(7f) 89.61(8) no
O(5d) Na(1) O(7f) 86.65(7) no
O(1) Na(2) O(2) 67.98(7) no
O(1) Na(2) O(6) 99.08(7) no
O(1) Na(2) O(4e) 86.69(8) no
O(2) Na(2) O(6) 152.85(8) no
O(2) Na(2) O(4e) 82.50(10) no
O(5) Na(2) O(4b) 103.60(10) no
O(6) Na(2) O(4b) 106.10(10) no
O(4b) Na(2) O(4e) 94.90(10) no
Na(2) O(2) C(3) 117.50(10) no
C(6) O(4) Na(2c) 146.3(4) no
Na(2c) O(4) Na(2e) 85.08(9) no
Na(2) O(6) Na(1a) 89.72(7) no
O(3) Na(1) O(5d) 167.50(8) no
O(3) Na(1) O(7f) 86.53(8) no
O(7) Na(1) O(6d) 170.06(8) no
O(5d) Na(1) O(6d) 87.20(7) no
O(6d) Na(1) O(7f) 91.90(8) no
O(1) Na(2) O(5) 85.09(7) no
O(1) na(2) O(4b) 154.10(10) no
O(2) Na(2) O(5) 117.63(8) no
O(2) Na(2) O(4b) 86.50(10) no
O(5) Na(2) O(6) 83.30(7) no
O(5) Na(2) O(4e) 153.00(10) no
O(6) Na(2) O(4e) 72.70(10) no
Na(2) O(1) C(2) 119.40(10) no
Na(1) O(3) C(5) 128.30(10) no
C(6) O(4) Na(2e) 112.7(2) no
Na(2) O(5) Na(1a) 96.10(7) no
Na(1) O(7) Na(1f) 90.39(8) no

loop_
_geom_bond_atom_site_label_1
_geom_bond_atom_site_label_2
_geom_bond_site_symmetry_1
_geom_bond_site_symmetry_2
_geom_bond_distance
_geom_bond_publ_flag
C(1) C(2) . . 1.401(3) yes
C(2) C(3) . . 1.538(3) yes
C(4) C(5) . . 1.396(3) yes
Cl(1) C(1) . . 1.731(2) yes
O(2) C(3) . . 1.250(2) yes
O(3) C(5) . . 1.260(3) yes
Na(1) O(3) . 1_454 2.337(2) yes
Na(1) O(6) . . 2.388(3) yes
Na(1) O(7) . 2_465 2.453(3) yes
Na(2) O(1) . . 2.356(2) yes
Na(2) O(5) . . 2.349(2) yes
Na(2) O(4) . 1_455 2.300(4) yes
O(1) O(7) . . 2.758(3) yes
O(3) O(6) . 2_576 2.769(2) yes
C(1) C(6) . . 1.400(3) yes
C(3) C(4) . . 1.403(3) yes
C(5) C(6) . . 1.535(3) yes
O(1) C(2) . . 1.246(2) yes
Cl(2) C(4) . . 1.735(2) yes
O(4) C(6) . . 1.248(3) yes
Na(1) O(5) . . 2.352(2) yes
Na(1) O(7) . . 2.428(3) yes
Na(1) Cl(2) . 1_454 2.9790(10) yes
Na(2) O(2) . . 2.396(2) yes
Na(2) O(6) . . 2.564(3) yes
Na(2) O(4) . 2_576 2.674(3) yes
O(2) O(5) . 2_466 2.790(2) yes
O(2) O(6) . 2_476 3.103(3) no
Na(1) Na(1) . . 3.463(2) no
Na(2) Na(2) . 2_476 3.375(2) no
O(5) H(1) . . 0.81(2) no
O(6) H(3) . . 0.81(2) no
O(7) H(5) . . 0.81(2) no
O(3) O(5) . . 2.965(2) no
O(6) O(7) . . 3.267(3) no
Na(1) Na(2) . . 3.496(3) no
Na(2) Na(2) . . 4.441(2) no
O(5) H(2) . . 0.80(2) no
O(6) H(4) . . 0.80(2) no
O(7) H(6) . . 0.81(2) no
